data_4504864
loop_
_publ_author_name
'Aaker\"oy, Christer B.'
'Desper, John'
'Urbina, Joaquin F.'

_publ_section_title
;
 Syntheses and Crystal Structures of Versatile Supramolecular Reagents
 Based upon [(Benzimidazol-1-yl)methyl]-benzamides
;
_journal_issue 3
_journal_name_full 'Crystal Growth &amp; Design'
_journal_page_first 1283
_journal_paper_doi 10.1021/cg049579t
_journal_volume 5
_journal_year 2005
_chemical_formula_moiety
;
(C15 H13 N3 O) (C7 H5 N O4)
;
_chemical_formula_sum 'C22 H18 N4 O5'
_chemical_formula_weight 418.40
_chemical_name_systematic
; 
3-[(benzimidazol-1-yl)methyl]benzamide, 4-nitrobenzoic acid
;
_space_group_IT_number 2
_symmetry_cell_setting triclinic
_symmetry_space_group_name_Hall '-P 1'
_symmetry_space_group_name_H-M 'P -1'
_atom_sites_solution_hydrogens geom
_atom_sites_solution_primary direct
_atom_sites_solution_secondary difmap
_audit_creation_method SHELXL-97
_cell_angle_alpha 105.516(6)
_cell_angle_beta 100.600(7)
_cell_angle_gamma 100.339(8)
_cell_formula_units_Z 2
_cell_length_a 7.5178(9)
_cell_length_b 9.1850(11)
_cell_length_c 15.0850(15)
_cell_measurement_reflns_used 841
_cell_measurement_temperature 203(2)
_cell_measurement_theta_max 27.15
_cell_measurement_theta_min 2.35
_cell_volume 957.4(2)
_computing_cell_refinement 'Bruker XSCANS'
_computing_data_collection 'Bruker XSCANS'
_computing_data_reduction 'Bruker SHELXTL'
_computing_molecular_graphics 'Bruker SHELXTL'
_computing_publication_material 'Bruker SHELXTL'
_computing_structure_refinement 'SHELXL-97 (Sheldrick, 1997)'
_computing_structure_solution 'SHELXS-97 (Sheldrick, 1990)'
_diffrn_ambient_temperature 203(2)
_diffrn_measured_fraction_theta_full 0.909
_diffrn_measured_fraction_theta_max 0.909
_diffrn_measurement_device_type 'Bruker P4'
_diffrn_measurement_method '\w scans'
_diffrn_radiation_monochromator graphite
_diffrn_radiation_source 'fine-focus sealed tube'
_diffrn_radiation_type MoK\a
_diffrn_radiation_wavelength 0.71073
_diffrn_reflns_av_R_equivalents 0.0629
_diffrn_reflns_av_sigmaI/netI 0.0623
_diffrn_reflns_limit_h_max 10
_diffrn_reflns_limit_h_min -9
_diffrn_reflns_limit_k_max 12
_diffrn_reflns_limit_k_min -12
_diffrn_reflns_limit_l_max 19
_diffrn_reflns_limit_l_min -17
_diffrn_reflns_number 7257
_diffrn_reflns_theta_full 28.25
_diffrn_reflns_theta_max 28.25
_diffrn_reflns_theta_min 2.36
_exptl_absorpt_coefficient_mu 0.106
_exptl_absorpt_correction_type none
_exptl_crystal_colour colorless
_exptl_crystal_density_diffrn 1.451
_exptl_crystal_density_method 'not measured'
_exptl_crystal_description prism
_exptl_crystal_F_000 436
_exptl_crystal_size_max 0.30
_exptl_crystal_size_mid 0.25
_exptl_crystal_size_min 0.20
_refine_diff_density_max 0.371
_refine_diff_density_min -0.325
_refine_diff_density_rms 0.090
_refine_ls_extinction_coef 0.031(5)
_refine_ls_extinction_expression Fc^*^=kFc[1+0.001xFc^2^\l^3^/sin(2\q)]^-1/4^
_refine_ls_extinction_method SHELXL
_refine_ls_goodness_of_fit_ref 0.977
_refine_ls_hydrogen_treatment mixed
_refine_ls_matrix_type full
_refine_ls_number_parameters 290
_refine_ls_number_reflns 4292
_refine_ls_number_restraints 0
_refine_ls_restrained_S_all 0.977
_refine_ls_R_factor_all 0.0794
_refine_ls_R_factor_gt 0.0529
_refine_ls_shift/su_max 0.000
_refine_ls_shift/su_mean 0.000
_refine_ls_structure_factor_coef Fsqd
_refine_ls_weighting_details 'calc w=1/[\s^2^(Fo^2^)+(0.0900P)^2^+0.0000P] where P=(Fo^2^+2Fc^2^)/3'
_refine_ls_weighting_scheme calc
_refine_ls_wR_factor_gt 0.1338
_refine_ls_wR_factor_ref 0.1513
_reflns_number_gt 2977
_reflns_number_total 4292
_reflns_threshold_expression >2sigma(I)
_cod_data_source_file cg049579tsi20050202_023358.cif
_cod_data_source_block 13
_cod_depositor_comments
;
The following automatic conversions were performed:

'_symmetry_cell_setting' value 'Triclinic' changed to 'triclinic'
according to /home/saulius/struct/CIF-dictionaries/cif_core.dic
dictionary named 'cif_core.dic' version 2.4.1 from 2010-06-29.

Automatic conversion script
Id: cif_fix_values 1715 2011-07-08 13:25:40Z adriana 
;
_cod_original_cell_volume 957.36(19)
_cod_original_sg_symbol_H-M P-1
_cod_database_code 4504864

loop_
_symmetry_equiv_pos_as_xyz
'x, y, z'
'-x, -y, -z'

loop_
_atom_site_label
_atom_site_type_symbol
_atom_site_fract_x
_atom_site_fract_y
_atom_site_fract_z
_atom_site_U_iso_or_equiv
_atom_site_adp_type
_atom_site_occupancy
_atom_site_symmetry_multiplicity
_atom_site_calc_flag
_atom_site_refinement_flags
N11 N 0.84213(18) 0.39325(16) 0.57420(9) 0.0257(3) Uani 1 1 d .
C12 C 0.7394(2) 0.4829(2) 0.54274(12) 0.0274(4) Uani 1 1 d .
H12 H 0.6944 0.5577 0.5825 0.033 Uiso 1 1 calc R
N13 N 0.70840(19) 0.45481(17) 0.45035(10) 0.0290(3) Uani 1 1 d .
C14 C 0.7984(2) 0.33857(19) 0.41907(12) 0.0260(4) Uani 1 1 d .
C15 C 0.8149(2) 0.2666(2) 0.32840(12) 0.0318(4) Uani 1 1 d .
H15 H 0.7573 0.2917 0.2756 0.038 Uiso 1 1 calc R
C16 C 0.9182(3) 0.1578(2) 0.31915(13) 0.0370(4) Uani 1 1 d .
H16 H 0.9317 0.1072 0.2586 0.044 Uiso 1 1 calc R
C17 C 1.0046(3) 0.1196(2) 0.39746(14) 0.0369(4) Uani 1 1 d .
H17 H 1.0751 0.0445 0.3883 0.044 Uiso 1 1 calc R
C18 C 0.9887(2) 0.1894(2) 0.48749(13) 0.0325(4) Uani 1 1 d .
H18 H 1.0460 0.1636 0.5401 0.039 Uiso 1 1 calc R
C19 C 0.8837(2) 0.29997(19) 0.49653(11) 0.0259(4) Uani 1 1 d .
C21 C 0.7961(2) 0.0858(2) 0.79067(12) 0.0279(4) Uani 1 1 d .
C22 C 0.8816(2) 0.2151(2) 0.76974(11) 0.0262(4) Uani 1 1 d .
H22 H 0.9940 0.2804 0.8108 0.031 Uiso 1 1 calc R
C23 C 0.8042(2) 0.24960(19) 0.68933(11) 0.0249(4) Uani 1 1 d .
C24 C 0.6383(2) 0.1531(2) 0.62984(12) 0.0281(4) Uani 1 1 d .
H24 H 0.5835 0.1755 0.5754 0.034 Uiso 1 1 calc R
C25 C 0.5530(2) 0.0241(2) 0.65015(12) 0.0329(4) Uani 1 1 d .
H25 H 0.4404 -0.0409 0.6092 0.039 Uiso 1 1 calc R
C26 C 0.6312(2) -0.0104(2) 0.72981(12) 0.0318(4) Uani 1 1 d .
H26 H 0.5726 -0.0991 0.7428 0.038 Uiso 1 1 calc R
C27 C 0.8854(2) 0.0576(2) 0.87947(12) 0.0315(4) Uani 1 1 d .
N27 N 0.8356(3) -0.0853(2) 0.88648(13) 0.0491(5) Uani 1 1 d .
H27A H 0.895(3) -0.103(3) 0.9460(16) 0.059 Uiso 1 1 d .
H27B H 0.731(3) -0.179(3) 0.8307(16) 0.059 Uiso 1 1 d .
O27 O 1.0024(2) 0.16079(17) 0.94324(10) 0.0533(4) Uani 1 1 d .
C28 C 0.9019(2) 0.3937(2) 0.67171(11) 0.0283(4) Uani 1 1 d .
H28 H 0.8780 0.4853 0.7143 0.034 Uiso 1 1 calc R
H28B H 1.0366 0.4026 0.6871 0.034 Uiso 1 1 calc R
C41 C 0.4495(2) 0.5642(2) 0.17293(12) 0.0301(4) Uani 1 1 d .
C42 C 0.5590(2) 0.6987(2) 0.16866(13) 0.0340(4) Uani 1 1 d .
H42 H 0.6629 0.7561 0.2189 0.041 Uiso 1 1 calc R
C43 C 0.5162(3) 0.7495(2) 0.09045(14) 0.0400(5) Uani 1 1 d .
H43 H 0.5894 0.8411 0.0868 0.048 Uiso 1 1 calc R
C44 C 0.3637(3) 0.6619(2) 0.01857(12) 0.0354(4) Uani 1 1 d .
N44 N 0.3152(3) 0.7120(2) -0.06583(12) 0.0482(5) Uani 1 1 d .
O44 O 0.4113(3) 0.8303(2) -0.06818(13) 0.0870(7) Uani 1 1 d .
O45 O 0.1829(3) 0.6300(2) -0.12981(11) 0.0708(5) Uani 1 1 d .
C45 C 0.2535(3) 0.5282(2) 0.02086(13) 0.0369(4) Uani 1 1 d .
H45 H 0.1502 0.4708 -0.0298 0.044 Uiso 1 1 calc R
C46 C 0.2974(3) 0.4795(2) 0.09919(13) 0.0348(4) Uani 1 1 d .
H46 H 0.2232 0.3879 0.1024 0.042 Uiso 1 1 calc R
C47 C 0.4891(2) 0.5052(2) 0.25611(12) 0.0299(4) Uani 1 1 d .
O47 O 0.62614(17) 0.59498(15) 0.32677(9) 0.0355(3) Uani 1 1 d .
H47 H 0.644(3) 0.540(2) 0.3841(14) 0.043 Uiso 1 1 d .
O48 O 0.39637(19) 0.38296(16) 0.25701(9) 0.0439(4) Uani 1 1 d .

loop_
_atom_site_aniso_label
_atom_site_aniso_U_11
_atom_site_aniso_U_22
_atom_site_aniso_U_33
_atom_site_aniso_U_23
_atom_site_aniso_U_13
_atom_site_aniso_U_12
N11 0.0303(7) 0.0241(7) 0.0230(7) 0.0095(6) 0.0064(6) 0.0043(6)
C12 0.0299(8) 0.0245(9) 0.0286(9) 0.0109(7) 0.0067(7) 0.0048(7)
N13 0.0315(7) 0.0287(8) 0.0282(8) 0.0131(6) 0.0052(6) 0.0062(6)
C14 0.0274(8) 0.0233(8) 0.0270(9) 0.0109(7) 0.0058(7) 0.0017(7)
C15 0.0388(9) 0.0293(9) 0.0266(9) 0.0120(8) 0.0074(7) 0.0022(8)
C16 0.0486(10) 0.0332(10) 0.0307(10) 0.0090(8) 0.0163(8) 0.0083(9)
C17 0.0470(10) 0.0291(10) 0.0404(11) 0.0121(8) 0.0170(9) 0.0150(9)
C18 0.0392(9) 0.0291(9) 0.0324(10) 0.0144(8) 0.0083(8) 0.0093(8)
C19 0.0297(8) 0.0235(8) 0.0235(8) 0.0090(7) 0.0062(7) 0.0016(7)
C21 0.0330(8) 0.0276(9) 0.0235(9) 0.0086(7) 0.0075(7) 0.0069(7)
C22 0.0287(8) 0.0256(9) 0.0207(8) 0.0045(7) 0.0036(6) 0.0039(7)
C23 0.0292(8) 0.0240(8) 0.0214(8) 0.0060(7) 0.0074(7) 0.0061(7)
C24 0.0315(8) 0.0292(9) 0.0219(8) 0.0097(7) 0.0022(7) 0.0050(7)
C25 0.0326(9) 0.0325(10) 0.0256(9) 0.0072(8) -0.0003(7) -0.0018(8)
C26 0.0364(9) 0.0287(9) 0.0289(9) 0.0125(8) 0.0062(8) 0.0010(8)
C27 0.0369(9) 0.0302(10) 0.0234(9) 0.0083(8) 0.0027(7) 0.0029(8)
N27 0.0633(11) 0.0390(10) 0.0368(10) 0.0214(8) -0.0062(9) -0.0036(9)
O27 0.0691(10) 0.0392(8) 0.0354(8) 0.0161(7) -0.0136(7) -0.0069(8)
C28 0.0340(9) 0.0274(9) 0.0211(8) 0.0087(7) 0.0028(7) 0.0034(7)
C41 0.0338(9) 0.0321(10) 0.0259(9) 0.0076(8) 0.0080(7) 0.0134(8)
C42 0.0342(9) 0.0376(10) 0.0271(9) 0.0085(8) 0.0040(7) 0.0075(8)
C43 0.0434(10) 0.0396(11) 0.0380(11) 0.0161(9) 0.0109(9) 0.0055(9)
C44 0.0463(10) 0.0393(11) 0.0236(9) 0.0106(8) 0.0093(8) 0.0159(9)
N44 0.0663(12) 0.0509(11) 0.0304(9) 0.0185(9) 0.0100(9) 0.0141(10)
O44 0.1148(16) 0.0772(13) 0.0586(12) 0.0450(11) -0.0043(11) -0.0124(12)
O45 0.0860(12) 0.0790(13) 0.0334(9) 0.0244(9) -0.0104(9) 0.0003(11)
C45 0.0425(10) 0.0387(11) 0.0242(9) 0.0053(8) 0.0017(8) 0.0102(9)
C46 0.0408(10) 0.0320(10) 0.0287(9) 0.0085(8) 0.0053(8) 0.0061(8)
C47 0.0316(9) 0.0290(9) 0.0300(9) 0.0086(8) 0.0075(7) 0.0098(8)
O47 0.0389(7) 0.0333(7) 0.0311(7) 0.0133(6) -0.0016(6) 0.0064(6)
O48 0.0525(8) 0.0359(8) 0.0353(8) 0.0139(6) -0.0004(6) -0.0023(7)

loop_
_atom_type_symbol
_atom_type_description
_atom_type_scat_dispersion_real
_atom_type_scat_dispersion_imag
_atom_type_scat_source
C C 0.0033 0.0016 'International Tables Vol C Tables 4.2.6.8 and 6.1.1.4'
H H 0.0000 0.0000 'International Tables Vol C Tables 4.2.6.8 and 6.1.1.4'
N N 0.0061 0.0033 'International Tables Vol C Tables 4.2.6.8 and 6.1.1.4'
O O 0.0106 0.0060 'International Tables Vol C Tables 4.2.6.8 and 6.1.1.4'

loop_
_geom_angle_atom_site_label_1
_geom_angle_atom_site_label_2
_geom_angle_atom_site_label_3
_geom_angle
C12 N11 C19 107.16(14)
C12 N11 C28 127.24(14)
C19 N11 C28 125.60(14)
N13 C12 N11 112.75(15)
N13 C12 H12 123.6
N11 C12 H12 123.6
C12 N13 C14 105.42(14)
C12 N13 H47 134.3(8)
C14 N13 H47 118.4(7)
N13 C14 C19 108.93(14)
N13 C14 C15 130.24(15)
C19 C14 C15 120.80(16)
C16 C15 C14 117.31(16)
C16 C15 H15 121.3
C14 C15 H15 121.3
C15 C16 C17 121.74(17)
C15 C16 H16 119.1
C17 C16 H16 119.1
C18 C17 C16 121.57(17)
C18 C17 H17 119.2
C16 C17 H17 119.2
C17 C18 C19 116.47(17)
C17 C18 H18 121.8
C19 C18 H18 121.8
N11 C19 C18 132.14(16)
N11 C19 C14 105.74(14)
C18 C19 C14 122.10(15)
C26 C21 C22 119.21(15)
C26 C21 C27 122.58(15)
C22 C21 C27 118.20(15)
C23 C22 C21 121.14(15)
C23 C22 H22 119.4
C21 C22 H22 119.4
C24 C23 C22 118.86(15)
C24 C23 C28 122.57(14)
C22 C23 C28 118.55(14)
C25 C24 C23 120.24(15)
C25 C24 H24 119.9
C23 C24 H24 119.9
C26 C25 C24 120.69(16)
C26 C25 H25 119.7
C24 C25 H25 119.7
C25 C26 C21 119.85(16)
C25 C26 H26 120.1
C21 C26 H26 120.1
O27 C27 N27 120.91(16)
O27 C27 C21 121.37(16)
N27 C27 C21 117.71(16)
C27 N27 H27A 117.4(14)
C27 N27 H27B 122.1(12)
H27A N27 H27B 120.5(18)
N11 C28 C23 113.07(13)
N11 C28 H28 109.0
C23 C28 H28 109.0
N11 C28 H28B 109.0
C23 C28 H28B 109.0
H28 C28 H28B 107.8
C46 C41 C42 120.06(17)
C46 C41 C47 117.70(16)
C42 C41 C47 122.24(16)
C41 C42 C43 120.20(17)
C41 C42 H42 119.9
C43 C42 H42 119.9
C44 C43 C42 117.94(18)
C44 C43 H43 121.0
C42 C43 H43 121.0
C45 C44 C43 123.04(17)
C45 C44 N44 117.67(17)
C43 C44 N44 119.29(18)
O44 N44 O45 123.83(18)
O44 N44 C44 118.07(19)
O45 N44 C44 118.08(18)
C44 C45 C46 118.36(17)
C44 C45 H45 120.8
C46 C45 H45 120.8
C45 C46 C41 120.39(18)
C45 C46 H46 119.8
C41 C46 H46 119.8
O48 C47 O47 123.21(16)
O48 C47 C41 121.45(16)
O47 C47 C41 115.33(15)
C47 O47 H47 109.5(10)

loop_
_geom_bond_atom_site_label_1
_geom_bond_atom_site_label_2
_geom_bond_distance
N11 C12 1.343(2)
N11 C19 1.378(2)
N11 C28 1.455(2)
C12 N13 1.315(2)
C12 H12 0.9400
N13 C14 1.388(2)
N13 H47 1.49(2)
C14 C19 1.389(2)
C14 C15 1.390(2)
C15 C16 1.365(3)
C15 H15 0.9400
C16 C17 1.401(3)
C16 H16 0.9400
C17 C18 1.375(3)
C17 H17 0.9400
C18 C19 1.388(2)
C18 H18 0.9400
C21 C26 1.384(2)
C21 C22 1.387(2)
C21 C27 1.493(2)
C22 C23 1.387(2)
C22 H22 0.9400
C23 C24 1.383(2)
C23 C28 1.508(2)
C24 C25 1.379(2)
C24 H24 0.9400
C25 C26 1.379(2)
C25 H25 0.9400
C26 H26 0.9400
C27 O27 1.224(2)
C27 N27 1.336(2)
N27 H27A 1.00(2)
N27 H27B 1.09(2)
C28 H28 0.9800
C28 H28B 0.9800
C41 C46 1.378(2)
C41 C42 1.381(3)
C41 C47 1.497(2)
C42 C43 1.386(3)
C42 H42 0.9400
C43 C44 1.372(3)
C43 H43 0.9400
C44 C45 1.365(3)
C44 N44 1.472(2)
N44 O44 1.205(2)
N44 O45 1.216(2)
C45 C46 1.378(3)
C45 H45 0.9400
C46 H46 0.9400
C47 O48 1.215(2)
C47 O47 1.303(2)
O47 H47 1.11(2)

loop_
_geom_hbond_atom_site_label_D
_geom_hbond_atom_site_label_H
_geom_hbond_atom_site_label_A
_geom_hbond_distance_DH
_geom_hbond_distance_HA
_geom_hbond_distance_DA
_geom_hbond_angle_DHA
_geom_hbond_site_symmetry_A
O47 H47 N13 1.11(2) 1.49(2) 2.5808(18) 165.2(16) .
N27 H27A O27 1.00(2) 1.95(2) 2.944(2) 174(2) 2_757
N27 H27B O48 1.09(2) 1.94(2) 2.989(2) 161.1(17) 2_656

loop_
_geom_torsion_atom_site_label_1
_geom_torsion_atom_site_label_2
_geom_torsion_atom_site_label_3
_geom_torsion_atom_site_label_4
_geom_torsion
C19 N11 C12 N13 0.67(19)
C28 N11 C12 N13 -179.99(15)
N11 C12 N13 C14 -0.30(18)
C12 N13 C14 C19 -0.18(17)
C12 N13 C14 C15 -178.54(17)
N13 C14 C15 C16 177.96(16)
C19 C14 C15 C16 -0.2(2)
C14 C15 C16 C17 0.0(3)
C15 C16 C17 C18 0.3(3)
C16 C17 C18 C19 -0.3(3)
C12 N11 C19 C18 178.01(17)
C28 N11 C19 C18 -1.3(3)
C12 N11 C19 C14 -0.73(17)
C28 N11 C19 C14 179.91(14)
C17 C18 C19 N11 -178.49(17)
C17 C18 C19 C14 0.1(2)
N13 C14 C19 N11 0.56(17)
C15 C14 C19 N11 179.11(14)
N13 C14 C19 C18 -178.33(15)
C15 C14 C19 C18 0.2(2)
C26 C21 C22 C23 0.3(2)
C27 C21 C22 C23 -178.80(15)
C21 C22 C23 C24 0.4(2)
C21 C22 C23 C28 178.69(14)
C22 C23 C24 C25 -0.6(2)
C28 C23 C24 C25 -178.84(15)
C23 C24 C25 C26 0.1(3)
C24 C25 C26 C21 0.6(3)
C22 C21 C26 C25 -0.8(3)
C27 C21 C26 C25 178.29(16)
C26 C21 C27 O27 -161.76(18)
C22 C21 C27 O27 17.3(2)
C26 C21 C27 N27 19.3(3)
C22 C21 C27 N27 -161.59(17)
C12 N11 C28 C23 109.58(18)
C19 N11 C28 C23 -71.19(19)
C24 C23 C28 N11 -19.1(2)
C22 C23 C28 N11 162.68(14)
C46 C41 C42 C43 0.2(3)
C47 C41 C42 C43 -179.52(16)
C41 C42 C43 C44 -0.2(3)
C42 C43 C44 C45 0.0(3)
C42 C43 C44 N44 -179.55(16)
C45 C44 N44 O44 179.6(2)
C43 C44 N44 O44 -0.8(3)
C45 C44 N44 O45 -1.7(3)
C43 C44 N44 O45 177.83(19)
C43 C44 C45 C46 0.2(3)
N44 C44 C45 C46 179.77(16)
C44 C45 C46 C41 -0.2(3)
C42 C41 C46 C45 0.0(3)
C47 C41 C46 C45 179.75(15)
C46 C41 C47 O48 3.6(2)
C42 C41 C47 O48 -176.70(16)
C46 C41 C47 O47 -175.32(15)
C42 C41 C47 O47 4.4(2)
